data_2220569
loop_
_publ_author_name
'Rieckborn, Timo Paul'
'Karakoc, Emine'
'He, Jin'
'Prosenc, Marc Heinrich'

_publ_section_title
;Chlorido{[2-(dicyclohexylphosphanoyl)ethyl]bis[2-(dicyclohexylphosphanyl)ethyl]phosphane}platinum(II)
 chloride dichloromethane hemisolvate tetrahydrate
;
_journal_coeditor_code LH2731
_journal_issue 1
_journal_name_full 'Acta Crystallographica Section E'
_journal_page_first m57
_journal_page_last m58
_journal_paper_doi 10.1107/S1600536808041615
_journal_volume 65
_journal_year 2009
_chemical_formula_iupac '[Pt Cl (C42 H78 O P4)] Cl, 0.5C H2 Cl2, 4H2 O'
_chemical_formula_moiety 'C42 H78 Cl O1 P4 Pt +, Cl -, 0.5(CH2 Cl2), 4(H2 O)'
_chemical_formula_sum 'C42.5 H87 Cl3 O5 P4 Pt'
_chemical_formula_weight 1103.39
_chemical_name_systematic
;
Chlorido{[2-(dicyclohexylphosphanoyl)ethyl]bis[2-
(dicyclohexylphosphanyl)ethyl]phosphane}platinum(II) chloride dichloromethane
hemisolvate tetrahydrate
;
_space_group_IT_number 15
_symmetry_cell_setting monoclinic
_symmetry_space_group_name_Hall '-C 2yc'
_symmetry_space_group_name_H-M 'C 1 2/c 1'
_atom_sites_solution_hydrogens geom
_atom_sites_solution_primary direct
_atom_sites_solution_secondary difmap
_audit_creation_method SHELXL-97
_cell_angle_alpha 90.00
_cell_angle_beta 101.292(2)
_cell_angle_gamma 90.00
_cell_formula_units_Z 8
_cell_length_a 20.3023(18)
_cell_length_b 28.077(3)
_cell_length_c 17.9581(15)
_cell_measurement_reflns_used 4947
_cell_measurement_temperature 100(2)
_cell_measurement_theta_max 23.746
_cell_measurement_theta_min 2.313
_cell_volume 10038.5(16)
_computing_cell_refinement 'SAINT (Bruker, 2000)'
_computing_data_collection 'SMART (Bruker, 2000)'
_computing_data_reduction 'SAINT (Bruker, 2000)'
_computing_molecular_graphics 'SHELXTL (Sheldrick, 2008)'
_computing_publication_material 'SHELXTL (Sheldrick, 2008)'
_computing_structure_refinement 'SHELXL97 (Sheldrick, 2008)'
_computing_structure_solution 'SHELXS97 (Sheldrick, 2008)'
_diffrn_ambient_temperature 100(2)
_diffrn_measured_fraction_theta_full 0.999
_diffrn_measured_fraction_theta_max 0.947
_diffrn_measurement_device_type 'Bruker SMART APEX CCD area-detector'
_diffrn_measurement_method '\f and \w'
_diffrn_radiation_monochromator graphite
_diffrn_radiation_source 'fine-focus sealed tube'
_diffrn_radiation_type MoK\a
_diffrn_radiation_wavelength 0.71073
_diffrn_reflns_av_R_equivalents 0.0613
_diffrn_reflns_av_sigmaI/netI 0.1154
_diffrn_reflns_limit_h_max 25
_diffrn_reflns_limit_h_min -26
_diffrn_reflns_limit_k_max 37
_diffrn_reflns_limit_k_min -20
_diffrn_reflns_limit_l_max 20
_diffrn_reflns_limit_l_min -23
_diffrn_reflns_number 33754
_diffrn_reflns_theta_full 25.00
_diffrn_reflns_theta_max 28.14
_diffrn_reflns_theta_min 2.40
_exptl_absorpt_coefficient_mu 3.122
_exptl_absorpt_correction_T_max 0.804
_exptl_absorpt_correction_T_min 0.694
_exptl_absorpt_correction_type multi-scan
_exptl_absorpt_process_details '(SADABS; Sheldrick, 1996)'
_exptl_crystal_colour colourless
_exptl_crystal_density_diffrn 1.459
_exptl_crystal_density_method 'not measured'
_exptl_crystal_description needle
_exptl_crystal_F_000 4560
_exptl_crystal_size_max 0.48
_exptl_crystal_size_mid 0.1
_exptl_crystal_size_min 0.07
_refine_diff_density_max 1.855
_refine_diff_density_min -1.606
_refine_ls_extinction_method none
_refine_ls_goodness_of_fit_ref 0.763
_refine_ls_hydrogen_treatment mixed
_refine_ls_matrix_type full
_refine_ls_number_parameters 544
_refine_ls_number_reflns 11635
_refine_ls_number_restraints 18
_refine_ls_restrained_S_all 0.764
_refine_ls_R_factor_all 0.0672
_refine_ls_R_factor_gt 0.0364
_refine_ls_shift/su_max 0.003
_refine_ls_shift/su_mean 0.000
_refine_ls_structure_factor_coef Fsqd
_refine_ls_weighting_details 'calc w=1/[\s^2^(Fo^2^)+(0.0136P)^2^+2P] where P=(Fo^2^+2Fc^2^)/3'
_refine_ls_weighting_scheme calc
_refine_ls_wR_factor_gt 0.0587
_refine_ls_wR_factor_ref 0.0634
_reflns_number_gt 7471
_reflns_number_total 11635
_reflns_threshold_expression I>2\s(I)
_cod_data_source_file lh2731.cif
_cod_data_source_block I
_cod_original_cell_volume 10038.6(15)
_cod_original_sg_symbol_H-M 'C 2/c'
_cod_database_code 2220569
_cod_database_fobs_code 2220569

loop_
_symmetry_equiv_pos_as_xyz
'x, y, z'
'-x, y, -z+1/2'
'x+1/2, y+1/2, z'
'-x+1/2, y+1/2, -z+1/2'
'-x, -y, -z'
'x, -y, z-1/2'
'-x+1/2, -y+1/2, -z'
'x+1/2, -y+1/2, z-1/2'

loop_
_atom_site_type_symbol
_atom_site_label
_atom_site_fract_x
_atom_site_fract_y
_atom_site_fract_z
_atom_site_U_iso_or_equiv
_atom_site_adp_type
_atom_site_calc_flag
_atom_site_refinement_flags
_atom_site_occupancy
_atom_site_disorder_assembly
_atom_site_disorder_group
Pt Pt1 0.297423(8) 0.640641(7) 0.845227(9) 0.01690(5) Uani d . 1 . .
P P1 0.35938(6) 0.57558(4) 0.85196(6) 0.0177(3) Uani d . 1 . .
P P2 0.30418(5) 0.64073(5) 0.71803(6) 0.0200(3) Uani d . 1 . .
P P3 0.31646(5) 0.63818(5) 0.97692(6) 0.0179(2) Uani d . 1 . .
P P4 0.21292(6) 0.45580(5) 0.81651(7) 0.0235(3) Uani d . 1 . .
Cl Cl1 0.23492(6) 0.71189(4) 0.83402(6) 0.0275(3) Uani d . 1 . .
Cl Cl2 0.47682(6) 0.45429(5) 0.88578(6) 0.0343(3) Uani d . 1 . .
O O1 0.18711(14) 0.46476(11) 0.73396(15) 0.0286(8) Uani d . 1 . .
C C1 0.4140(2) 0.58277(16) 0.7839(2) 0.0211(10) Uani d . 1 . .
H H1B 0.4480 0.6077 0.8015 0.025 Uiso calc R 1 . .
H H1C 0.4376 0.5525 0.7784 0.025 Uiso calc R 1 . .
C C2 0.3701(2) 0.59722(16) 0.7074(2) 0.0220(11) Uani d . 1 . .
H H2A 0.3485 0.5684 0.6818 0.026 Uiso calc R 1 . .
H H2B 0.3990 0.6111 0.6747 0.026 Uiso calc R 1 . .
C C3 0.4059(2) 0.56782(16) 0.9477(2) 0.0206(11) Uani d . 1 . .
H H3A 0.4193 0.5340 0.9559 0.025 Uiso calc R 1 . .
H H3B 0.4472 0.5874 0.9553 0.025 Uiso calc R 1 . .
C C4 0.3630(2) 0.58266(15) 1.0055(2) 0.0181(10) Uani d . 1 . .
H H4A 0.3924 0.5872 1.0558 0.022 Uiso calc R 1 . .
H H4B 0.3307 0.5569 1.0101 0.022 Uiso calc R 1 . .
C C5 0.3191(2) 0.51863(15) 0.8243(2) 0.0193(10) Uani d . 1 . .
H H5A 0.3036 0.5185 0.7685 0.023 Uiso calc R 1 . .
H H5B 0.3531 0.4931 0.8371 0.023 Uiso calc R 1 . .
C C6 0.2592(2) 0.50651(16) 0.8612(2) 0.0226(11) Uani d . 1 . .
H H6A 0.2288 0.5344 0.8573 0.027 Uiso calc R 1 . .
H H6B 0.2756 0.4996 0.9157 0.027 Uiso calc R 1 . .
C C7 0.2295(2) 0.62466(16) 0.6469(2) 0.0218(11) Uani d . 1 . .
H H7A 0.2449 0.6176 0.5985 0.026 Uiso calc R 1 . .
C C8 0.1788(2) 0.66504(17) 0.6306(2) 0.0280(12) Uani d . 1 . .
H H8A 0.2004 0.6933 0.6126 0.034 Uiso calc R 1 . .
H H8B 0.1637 0.6739 0.6779 0.034 Uiso calc R 1 . .
C C9 0.1176(2) 0.65002(17) 0.5697(2) 0.0323(13) Uani d . 1 . .
H H9A 0.0840 0.6760 0.5625 0.039 Uiso calc R 1 . .
H H9B 0.1321 0.6449 0.5208 0.039 Uiso calc R 1 . .
C C10 0.0854(2) 0.60483(18) 0.5921(3) 0.0345(13) Uani d . 1 . .
H H10A 0.0488 0.5949 0.5499 0.041 Uiso calc R 1 . .
H H10B 0.0653 0.6113 0.6371 0.041 Uiso calc R 1 . .
C C11 0.1364(2) 0.56447(17) 0.6103(2) 0.0309(12) Uani d . 1 . .
H H11A 0.1147 0.5366 0.6292 0.037 Uiso calc R 1 . .
H H11B 0.1516 0.5548 0.5634 0.037 Uiso calc R 1 . .
C C12 0.1964(2) 0.57966(17) 0.6696(2) 0.0246(11) Uani d . 1 . .
H H12A 0.2299 0.5535 0.6776 0.030 Uiso calc R 1 . .
H H12B 0.1818 0.5853 0.7184 0.030 Uiso calc R 1 . .
C C13 0.3309(2) 0.69867(16) 0.6890(2) 0.0211(10) Uani d . 1 . .
H H13A 0.2932 0.7212 0.6914 0.025 Uiso calc R 1 . .
C C14 0.3418(2) 0.70027(17) 0.6068(2) 0.0304(12) Uani d . 1 . .
H H14A 0.3783 0.6780 0.6013 0.036 Uiso calc R 1 . .
H H14B 0.3003 0.6896 0.5721 0.036 Uiso calc R 1 . .
C C15 0.3600(2) 0.75041(18) 0.5843(3) 0.0365(13) Uani d . 1 . .
H H15A 0.3696 0.7496 0.5323 0.044 Uiso calc R 1 . .
H H15B 0.3213 0.7719 0.5839 0.044 Uiso calc R 1 . .
C C16 0.4207(2) 0.76959(18) 0.6388(3) 0.0392(14) Uani d . 1 . .
H H16A 0.4297 0.8027 0.6247 0.047 Uiso calc R 1 . .
H H16B 0.4606 0.7500 0.6356 0.047 Uiso calc R 1 . .
C C17 0.4080(2) 0.76847(17) 0.7204(3) 0.0350(13) Uani d . 1 . .
H H17A 0.4481 0.7806 0.7556 0.042 Uiso calc R 1 . .
H H17B 0.3697 0.7896 0.7240 0.042 Uiso calc R 1 . .
C C18 0.3925(2) 0.71831(16) 0.7436(2) 0.0274(12) Uani d . 1 . .
H H18A 0.3838 0.7187 0.7959 0.033 Uiso calc R 1 . .
H H18B 0.4317 0.6974 0.7429 0.033 Uiso calc R 1 . .
C C19 0.24466(19) 0.63714(16) 1.0238(2) 0.0188(9) Uani d . 1 . .
H H19A 0.2613 0.6268 1.0774 0.023 Uiso calc R 1 . .
C C20 0.1922(2) 0.60065(16) 0.9864(2) 0.0240(11) Uani d . 1 . .
H H20A 0.1757 0.6096 0.9327 0.029 Uiso calc R 1 . .
H H20B 0.2134 0.5689 0.9874 0.029 Uiso calc R 1 . .
C C21 0.1331(2) 0.59805(17) 1.0269(3) 0.0285(12) Uani d . 1 . .
H H21A 0.0992 0.5755 0.9997 0.034 Uiso calc R 1 . .
H H21B 0.1488 0.5857 1.0790 0.034 Uiso calc R 1 . .
C C22 0.1008(2) 0.64619(17) 1.0309(2) 0.0282(11) Uani d . 1 . .
H H22A 0.0644 0.6435 1.0602 0.034 Uiso calc R 1 . .
H H22B 0.0807 0.6571 0.9790 0.034 Uiso calc R 1 . .
C C23 0.1522(2) 0.68244(16) 1.0686(2) 0.0222(11) Uani d . 1 . .
H H23A 0.1697 0.6729 1.1219 0.027 Uiso calc R 1 . .
H H23B 0.1305 0.7140 1.0690 0.027 Uiso calc R 1 . .
C C24 0.2105(2) 0.68604(15) 1.0261(2) 0.0187(10) Uani d . 1 . .
H H24A 0.2438 0.7095 1.0518 0.022 Uiso calc R 1 . .
H H24B 0.1935 0.6973 0.9736 0.022 Uiso calc R 1 . .
C C25 0.3718(2) 0.68629(15) 1.0232(2) 0.0179(10) Uani d . 1 . .
H H25A 0.3494 0.7172 1.0060 0.021 Uiso calc R 1 . .
C C26 0.3821(2) 0.68514(16) 1.1102(2) 0.0236(11) Uani d . 1 . .
H H26A 0.3380 0.6873 1.1257 0.028 Uiso calc R 1 . .
H H26B 0.4033 0.6546 1.1293 0.028 Uiso calc R 1 . .
C C27 0.4265(2) 0.72639(18) 1.1448(2) 0.0313(13) Uani d . 1 . .
H H27A 0.4036 0.7569 1.1285 0.038 Uiso calc R 1 . .
H H27B 0.4334 0.7246 1.2008 0.038 Uiso calc R 1 . .
C C28 0.4940(2) 0.72543(18) 1.1210(2) 0.0293(12) Uani d . 1 . .
H H28A 0.5211 0.7531 1.1432 0.035 Uiso calc R 1 . .
H H28B 0.5185 0.6961 1.1406 0.035 Uiso calc R 1 . .
C C29 0.4853(2) 0.72684(16) 1.0354(2) 0.0268(12) Uani d . 1 . .
H H29A 0.5298 0.7243 1.0209 0.032 Uiso calc R 1 . .
H H29B 0.4652 0.7577 1.0163 0.032 Uiso calc R 1 . .
C C30 0.4402(2) 0.68627(17) 0.9986(2) 0.0260(11) Uani d . 1 . .
H H30A 0.4630 0.6555 1.0128 0.031 Uiso calc R 1 . .
H H30B 0.4330 0.6894 0.9427 0.031 Uiso calc R 1 . .
C C31 0.1451(2) 0.44705(17) 0.8681(2) 0.0283(12) Uani d . 1 . .
H H31A 0.1651 0.4376 0.9214 0.034 Uiso calc R 1 . .
C C32 0.0976(2) 0.40718(17) 0.8315(3) 0.0326(12) Uani d . 1 . .
H H32A 0.0847 0.4132 0.7762 0.039 Uiso calc R 1 . .
H H32B 0.1219 0.3764 0.8387 0.039 Uiso calc R 1 . .
C C33 0.0344(2) 0.40347(18) 0.8646(3) 0.0312(12) Uani d . 1 . .
H H33A 0.0038 0.3800 0.8347 0.037 Uiso calc R 1 . .
H H33B 0.0467 0.3914 0.9173 0.037 Uiso calc R 1 . .
C C34 -0.0026(2) 0.45034(18) 0.8652(3) 0.0346(13) Uani d . 1 . .
H H34A -0.0411 0.4461 0.8909 0.042 Uiso calc R 1 . .
H H34B -0.0202 0.4607 0.8124 0.042 Uiso calc R 1 . .
C C35 0.0443(2) 0.48812(18) 0.9063(3) 0.0381(14) Uani d . 1 . .
H H35A 0.0588 0.4790 0.9603 0.046 Uiso calc R 1 . .
H H35B 0.0202 0.5189 0.9043 0.046 Uiso calc R 1 . .
C C36 0.1059(2) 0.49382(18) 0.8701(3) 0.0354(13) Uani d . 1 . .
H H36A 0.1362 0.5179 0.8990 0.042 Uiso calc R 1 . .
H H36B 0.0914 0.5058 0.8176 0.042 Uiso calc R 1 . .
C C37 0.2716(2) 0.40533(16) 0.8290(2) 0.0253(11) Uani d . 1 . .
H H37A 0.3138 0.4179 0.8153 0.030 Uiso calc R 1 . .
C C38 0.2927(3) 0.38674(19) 0.9104(3) 0.0433(15) Uani d . 1 . .
H H38A 0.3095 0.4135 0.9448 0.052 Uiso calc R 1 . .
H H38B 0.2533 0.3727 0.9272 0.052 Uiso calc R 1 . .
C C39 0.3478(2) 0.34906(18) 0.9143(3) 0.0403(15) Uani d . 1 . .
H H39A 0.3881 0.3637 0.9005 0.048 Uiso calc R 1 . .
H H39B 0.3604 0.3369 0.9669 0.048 Uiso calc R 1 . .
C C40 0.3242(2) 0.30842(17) 0.8613(3) 0.0388(14) Uani d . 1 . .
H H40A 0.2854 0.2926 0.8768 0.047 Uiso calc R 1 . .
H H40B 0.3607 0.2847 0.8643 0.047 Uiso calc R 1 . .
C C41 0.3038(3) 0.32640(19) 0.7802(3) 0.0386(14) Uani d . 1 . .
H H41A 0.2868 0.2995 0.7463 0.046 Uiso calc R 1 . .
H H41B 0.3436 0.3398 0.7634 0.046 Uiso calc R 1 . .
C C42 0.2498(2) 0.36445(18) 0.7741(3) 0.0355(13) Uani d . 1 . .
H H42A 0.2082 0.3501 0.7852 0.043 Uiso calc R 1 . .
H H42B 0.2396 0.3769 0.7216 0.043 Uiso calc R 1 . .
O O3 0.57043(15) 0.54710(12) 0.94855(17) 0.0400(10) Uani d . 1 . .
H H3C 0.5603(4) 0.54853(12) 0.9894(14) 0.060 Uiso d R 1 . .
H H3D 0.5423(10) 0.5255(7) 0.9247(8) 0.060 Uiso d R 1 . .
O O4 0.71140(15) 0.53269(11) 0.95654(15) 0.0364(10) Uani d . 1 . .
H H4D 0.7156(2) 0.5065(10) 0.9274(11) 0.055 Uiso d R 1 . .
H H4C 0.6772(12) 0.5408(3) 0.9514(3) 0.055 Uiso d R 1 . .
O O5 0.27701(15) 0.45872(11) 0.63870(16) 0.0354(10) Uani d . 1 . .
H H5C 0.2514(9) 0.46011(12) 0.6665(10) 0.053 Uiso d R 1 . .
H H5D 0.3138(13) 0.4488(4) 0.6669(10) 0.053 Uiso d R 1 . .
O O6 0.4078(2) 0.4460(3) 0.7120(2) 0.102(2) Uani d D 1 . .
H H6C 0.426(3) 0.438(3) 0.7536(19) 0.154 Uiso d D 1 . .
H H6D 0.437(3) 0.450(3) 0.688(4) 0.154 Uiso d D 1 . .
Cl Cl4 0.0446(9) 0.6580(5) 0.7868(11) 0.136(6) Uani d PD 0.347(6) . 1
Cl Cl5 -0.0603(3) 0.5963(3) 0.7014(4) 0.054(2) Uani d PD 0.347(6) . 1
C C99 -0.0324(12) 0.6561(4) 0.7228(18) 0.034(7) Uani d PDU 0.347(6) . 1
H H99A -0.0278 0.6724 0.6752 0.041 Uiso calc PR 0.347(6) . 1
H H99B -0.0666 0.6734 0.7447 0.041 Uiso calc PR 0.347(6) . 1
C C98 0.0000 0.5903(11) 0.7500 0.051(9) Uani d SPDU 0.306(12) . 2
H H98A -0.030(7) 0.569(4) 0.773(8) 0.061 Uiso d PD 0.306(12) . 2
Cl Cl5A -0.0622(3) 0.6260(3) 0.6985(4) 0.044(3) Uani d P 0.306(12) . 2

loop_
_atom_site_aniso_label
_atom_site_aniso_U_11
_atom_site_aniso_U_22
_atom_site_aniso_U_33
_atom_site_aniso_U_12
_atom_site_aniso_U_13
_atom_site_aniso_U_23
Pt1 0.02001(9) 0.01445(9) 0.01693(8) 0.00236(10) 0.00529(6) 0.00098(10)
P1 0.0186(6) 0.0153(7) 0.0196(6) 0.0014(5) 0.0052(5) 0.0007(5)
P2 0.0236(6) 0.0191(6) 0.0188(6) 0.0007(6) 0.0076(5) 0.0005(6)
P3 0.0214(6) 0.0158(6) 0.0174(5) 0.0019(6) 0.0059(5) 0.0006(6)
P4 0.0230(7) 0.0222(7) 0.0259(7) -0.0038(6) 0.0066(5) -0.0022(6)
Cl1 0.0385(7) 0.0222(7) 0.0237(6) 0.0146(6) 0.0110(5) 0.0054(5)
Cl2 0.0316(7) 0.0424(9) 0.0283(7) 0.0106(6) 0.0045(5) -0.0028(6)
O1 0.0274(19) 0.033(2) 0.0256(17) -0.0057(16) 0.0056(14) -0.0026(16)
C1 0.022(2) 0.019(3) 0.023(2) -0.001(2) 0.007(2) -0.003(2)
C2 0.024(3) 0.025(3) 0.020(2) 0.001(2) 0.012(2) 0.003(2)
C3 0.020(2) 0.014(3) 0.028(3) 0.001(2) 0.006(2) -0.001(2)
C4 0.022(2) 0.013(2) 0.020(2) 0.004(2) 0.0045(19) 0.001(2)
C5 0.022(2) 0.013(2) 0.023(2) 0.004(2) 0.0049(19) -0.001(2)
C6 0.025(3) 0.019(3) 0.023(2) 0.000(2) 0.004(2) 0.000(2)
C7 0.025(3) 0.024(3) 0.018(2) 0.000(2) 0.0078(19) 0.002(2)
C8 0.027(3) 0.026(3) 0.029(3) 0.003(2) 0.001(2) 0.002(2)
C9 0.027(3) 0.032(4) 0.034(3) 0.010(2) -0.003(2) 0.005(3)
C10 0.025(3) 0.051(4) 0.026(3) -0.001(3) 0.002(2) 0.002(3)
C11 0.040(3) 0.026(3) 0.028(3) -0.004(3) 0.009(2) 0.004(2)
C12 0.019(3) 0.027(3) 0.027(3) 0.004(2) 0.001(2) 0.006(2)
C13 0.024(3) 0.018(3) 0.023(2) 0.000(2) 0.010(2) 0.001(2)
C14 0.037(3) 0.031(3) 0.027(3) -0.001(3) 0.013(2) 0.004(2)
C15 0.044(3) 0.032(3) 0.040(3) 0.004(3) 0.025(3) 0.012(3)
C16 0.046(4) 0.025(3) 0.054(3) -0.002(3) 0.027(3) 0.008(3)
C17 0.032(3) 0.024(3) 0.051(3) -0.004(2) 0.014(3) -0.003(3)
C18 0.031(3) 0.021(3) 0.034(3) -0.002(2) 0.014(2) 0.004(2)
C19 0.020(2) 0.020(3) 0.018(2) 0.003(2) 0.0057(17) 0.001(2)
C20 0.032(3) 0.018(3) 0.024(2) 0.001(2) 0.010(2) -0.002(2)
C21 0.025(3) 0.028(3) 0.034(3) -0.005(2) 0.009(2) -0.009(3)
C22 0.029(3) 0.027(3) 0.033(3) 0.001(3) 0.016(2) -0.001(3)
C23 0.026(3) 0.019(3) 0.024(2) 0.006(2) 0.011(2) 0.000(2)
C24 0.020(2) 0.014(2) 0.023(2) 0.001(2) 0.0052(19) 0.002(2)
C25 0.020(2) 0.015(3) 0.021(2) 0.001(2) 0.0079(19) 0.003(2)
C26 0.027(3) 0.026(3) 0.018(2) 0.000(2) 0.005(2) 0.003(2)
C27 0.033(3) 0.035(3) 0.024(3) -0.001(3) 0.002(2) -0.006(2)
C28 0.026(3) 0.029(3) 0.032(3) -0.003(2) 0.004(2) -0.008(2)
C29 0.018(3) 0.021(3) 0.042(3) -0.006(2) 0.008(2) -0.004(2)
C30 0.025(3) 0.027(3) 0.026(3) 0.000(2) 0.006(2) -0.001(2)
C31 0.028(3) 0.030(3) 0.025(3) -0.002(2) 0.002(2) 0.000(2)
C32 0.034(3) 0.028(3) 0.036(3) -0.008(3) 0.007(2) -0.002(3)
C33 0.022(3) 0.035(3) 0.036(3) -0.007(2) 0.004(2) 0.004(3)
C34 0.029(3) 0.044(4) 0.032(3) -0.004(3) 0.008(2) 0.008(3)
C35 0.030(3) 0.041(4) 0.046(3) -0.001(3) 0.015(2) -0.010(3)
C36 0.033(3) 0.031(3) 0.045(3) -0.007(3) 0.015(2) -0.011(3)
C37 0.027(3) 0.024(3) 0.025(3) -0.007(2) 0.005(2) -0.003(2)
C38 0.061(4) 0.038(4) 0.031(3) 0.013(3) 0.010(3) -0.001(3)
C39 0.047(3) 0.045(4) 0.030(3) 0.017(3) 0.009(2) 0.002(3)
C40 0.034(3) 0.018(3) 0.069(4) 0.003(2) 0.021(3) 0.003(3)
C41 0.043(3) 0.035(3) 0.040(3) -0.010(3) 0.013(3) -0.018(3)
C42 0.039(3) 0.030(3) 0.037(3) -0.012(3) 0.003(2) -0.006(3)
O3 0.041(2) 0.041(2) 0.042(2) 0.0051(19) 0.0187(17) 0.0057(19)
O4 0.043(2) 0.032(2) 0.036(2) -0.0009(18) 0.0141(16) -0.0039(18)
O5 0.040(2) 0.039(2) 0.0301(19) 0.0009(18) 0.0133(15) -0.0003(18)
O6 0.036(3) 0.245(7) 0.027(2) -0.003(4) 0.0055(19) -0.010(4)
Cl4 0.198(13) 0.106(8) 0.126(10) -0.103(8) 0.089(7) -0.088(8)
Cl5 0.054(4) 0.065(4) 0.047(3) -0.016(4) 0.020(3) -0.018(4)
C99 0.040(9) 0.034(11) 0.033(10) -0.004(8) 0.020(7) 0.002(8)
C98 0.051(18) 0.058(19) 0.040(16) 0.000 0.000(14) 0.000
Cl5A 0.037(3) 0.054(7) 0.037(3) 0.009(5) -0.001(2) 0.013(5)

loop_
_atom_type_symbol
_atom_type_description
_atom_type_scat_dispersion_real
_atom_type_scat_dispersion_imag
_atom_type_scat_source
C C 0.0033 0.0016 'International Tables Vol C Tables 4.2.6.8 and 6.1.1.4'
H H 0.0000 0.0000 'International Tables Vol C Tables 4.2.6.8 and 6.1.1.4'
P P 0.1023 0.0942 'International Tables Vol C Tables 4.2.6.8 and 6.1.1.4'
Cl Cl 0.1484 0.1585 'International Tables Vol C Tables 4.2.6.8 and 6.1.1.4'
Pt Pt -1.7033 8.3905 'International Tables Vol C Tables 4.2.6.8 and 6.1.1.4'
O O 0.0106 0.0060 'International Tables Vol C Tables 4.2.6.8 and 6.1.1.4'

loop_
_geom_angle_atom_site_label_1
_geom_angle_atom_site_label_2
_geom_angle_atom_site_label_3
_geom_angle_site_symmetry_1
_geom_angle_site_symmetry_3
_geom_angle
_geom_angle_publ_flag
P1 Pt1 P2 . . 84.93(4) yes
P1 Pt1 P3 . . 86.57(4) yes
P2 Pt1 P3 . . 167.17(4) yes
P1 Pt1 Cl1 . . 176.99(4) yes
P2 Pt1 Cl1 . . 92.85(4) yes
P3 Pt1 Cl1 . . 95.26(4) yes
C3 P1 C1 . . 112.32(19) ?
C3 P1 C5 . . 106.1(2) ?
C1 P1 C5 . . 102.45(19) ?
C3 P1 Pt1 . . 109.77(14) ?
C1 P1 Pt1 . . 106.73(15) ?
C5 P1 Pt1 . . 119.40(14) ?
C13 P2 C7 . . 105.74(19) ?
C13 P2 C2 . . 107.4(2) ?
C7 P2 C2 . . 106.4(2) ?
C13 P2 Pt1 . . 111.21(14) ?
C7 P2 Pt1 . . 119.04(14) ?
C2 P2 Pt1 . . 106.54(13) ?
C19 P3 C4 . . 105.7(2) ?
C19 P3 C25 . . 106.02(19) ?
C4 P3 C25 . . 105.06(19) ?
C19 P3 Pt1 . . 118.86(13) ?
C4 P3 Pt1 . . 106.41(13) ?
C25 P3 Pt1 . . 113.66(13) ?
O1 P4 C6 . . 111.06(19) ?
O1 P4 C31 . . 111.98(19) ?
C6 P4 C31 . . 105.1(2) ?
O1 P4 C37 . . 110.13(19) ?
C6 P4 C37 . . 106.6(2) ?
C31 P4 C37 . . 111.8(2) ?
O6 Cl2 C5 . . 63.04(12) ?
O6 Cl2 C3 . . 103.47(14) ?
C5 Cl2 C3 . . 46.01(9) ?
P4 O1 O5 . . 117.52(17) ?
C2 C1 P1 . . 107.8(3) ?
C2 C1 H1B . . 110.1 ?
P1 C1 H1B . . 110.1 ?
C2 C1 H1C . . 110.1 ?
P1 C1 H1C . . 110.1 ?
H1B C1 H1C . . 108.5 ?
C1 C2 P2 . . 112.8(3) ?
C1 C2 H2A . . 109.0 ?
P2 C2 H2A . . 109.0 ?
C1 C2 H2B . . 109.0 ?
P2 C2 H2B . . 109.0 ?
H2A C2 H2B . . 107.8 ?
C4 C3 P1 . . 110.5(3) ?
C4 C3 Cl2 . . 137.0(3) ?
P1 C3 Cl2 . . 88.84(15) ?
C4 C3 H3A . . 109.6 ?
P1 C3 H3A . . 109.6 ?
C4 C3 H3B . . 109.6 ?
P1 C3 H3B . . 109.6 ?
Cl2 C3 H3B . . 98.5 ?
H3A C3 H3B . . 108.1 ?
C3 C4 P3 . . 111.7(3) ?
C3 C4 H4A . . 109.3 ?
P3 C4 H4A . . 109.3 ?
C3 C4 H4B . . 109.3 ?
P3 C4 H4B . . 109.3 ?
H4A C4 H4B . . 107.9 ?
C6 C5 P1 . . 115.5(3) ?
C6 C5 Cl2 . . 118.8(3) ?
P1 C5 Cl2 . . 91.79(15) ?
C6 C5 H5A . . 108.4 ?
P1 C5 H5A . . 108.4 ?
Cl2 C5 H5A . . 112.9 ?
C6 C5 H5B . . 108.4 ?
P1 C5 H5B . . 108.4 ?
H5A C5 H5B . . 107.5 ?
C5 C6 P4 . . 111.8(3) ?
C5 C6 H6A . . 109.3 ?
P4 C6 H6A . . 109.3 ?
C5 C6 H6B . . 109.3 ?
P4 C6 H6B . . 109.3 ?
H6A C6 H6B . . 107.9 ?
C8 C7 C12 . . 110.7(4) ?
C8 C7 P2 . . 112.7(3) ?
C12 C7 P2 . . 111.3(3) ?
C8 C7 H7A . . 107.3 ?
C12 C7 H7A . . 107.3 ?
P2 C7 H7A . . 107.3 ?
C7 C8 C9 . . 110.7(4) ?
C7 C8 H8A . . 109.5 ?
C9 C8 H8A . . 109.5 ?
C7 C8 H8B . . 109.5 ?
C9 C8 H8B . . 109.5 ?
H8A C8 H8B . . 108.1 ?
C10 C9 C8 . . 111.7(4) ?
C10 C9 H9A . . 109.3 ?
C8 C9 H9A . . 109.3 ?
C10 C9 H9B . . 109.3 ?
C8 C9 H9B . . 109.3 ?
H9A C9 H9B . . 107.9 ?
C9 C10 C11 . . 111.6(4) ?
C9 C10 H10A . . 109.3 ?
C11 C10 H10A . . 109.3 ?
C9 C10 H10B . . 109.3 ?
C11 C10 H10B . . 109.3 ?
H10A C10 H10B . . 108.0 ?
C12 C11 C10 . . 111.1(4) ?
C12 C11 H11A . . 109.4 ?
C10 C11 H11A . . 109.4 ?
C12 C11 H11B . . 109.4 ?
C10 C11 H11B . . 109.4 ?
H11A C11 H11B . . 108.0 ?
C11 C12 C7 . . 112.4(4) ?
C11 C12 H12A . . 109.1 ?
C7 C12 H12A . . 109.1 ?
C11 C12 H12B . . 109.1 ?
C7 C12 H12B . . 109.1 ?
H12A C12 H12B . . 107.9 ?
C18 C13 C14 . . 110.6(4) ?
C18 C13 P2 . . 112.9(3) ?
C14 C13 P2 . . 114.1(3) ?
C18 C13 H13A . . 106.2 ?
C14 C13 H13A . . 106.2 ?
P2 C13 H13A . . 106.2 ?
C15 C14 C13 . . 111.7(4) ?
C15 C14 H14A . . 109.3 ?
C13 C14 H14A . . 109.3 ?
C15 C14 H14B . . 109.3 ?
C13 C14 H14B . . 109.3 ?
H14A C14 H14B . . 108.0 ?
C16 C15 C14 . . 111.3(4) ?
C16 C15 H15A . . 109.4 ?
C14 C15 H15A . . 109.4 ?
C16 C15 H15B . . 109.4 ?
C14 C15 H15B . . 109.4 ?
H15A C15 H15B . . 108.0 ?
C15 C16 C17 . . 110.0(4) ?
C15 C16 H16A . . 109.7 ?
C17 C16 H16A . . 109.7 ?
C15 C16 H16B . . 109.7 ?
C17 C16 H16B . . 109.7 ?
H16A C16 H16B . . 108.2 ?
C18 C17 C16 . . 111.3(4) ?
C18 C17 H17A . . 109.4 ?
C16 C17 H17A . . 109.4 ?
C18 C17 H17B . . 109.4 ?
C16 C17 H17B . . 109.4 ?
H17A C17 H17B . . 108.0 ?
C17 C18 C13 . . 110.1(4) ?
C17 C18 H18A . . 109.6 ?
C13 C18 H18A . . 109.6 ?
C17 C18 H18B . . 109.6 ?
C13 C18 H18B . . 109.6 ?
H18A C18 H18B . . 108.2 ?
C20 C19 C24 . . 109.2(3) ?
C20 C19 P3 . . 111.0(3) ?
C24 C19 P3 . . 113.8(3) ?
C20 C19 H19A . . 107.5 ?
C24 C19 H19A . . 107.5 ?
P3 C19 H19A . . 107.5 ?
C21 C20 C19 . . 111.6(3) ?
C21 C20 H20A . . 109.3 ?
C19 C20 H20A . . 109.3 ?
C21 C20 H20B . . 109.3 ?
C19 C20 H20B . . 109.3 ?
H20A C20 H20B . . 108.0 ?
C22 C21 C20 . . 111.7(4) ?
C22 C21 H21A . . 109.3 ?
C20 C21 H21A . . 109.3 ?
C22 C21 H21B . . 109.3 ?
C20 C21 H21B . . 109.3 ?
H21A C21 H21B . . 107.9 ?
C21 C22 C23 . . 110.7(4) ?
C21 C22 H22A . . 109.5 ?
C23 C22 H22A . . 109.5 ?
C21 C22 H22B . . 109.5 ?
C23 C22 H22B . . 109.5 ?
H22A C22 H22B . . 108.1 ?
C22 C23 C24 . . 110.7(3) ?
C22 C23 H23A . . 109.5 ?
C24 C23 H23A . . 109.5 ?
C22 C23 H23B . . 109.5 ?
C24 C23 H23B . . 109.5 ?
H23A C23 H23B . . 108.1 ?
C23 C24 C19 . . 110.5(3) ?
C23 C24 H24A . . 109.6 ?
C19 C24 H24A . . 109.6 ?
C23 C24 H24B . . 109.6 ?
C19 C24 H24B . . 109.6 ?
H24A C24 H24B . . 108.1 ?
C26 C25 C30 . . 110.0(3) ?
C26 C25 P3 . . 113.0(3) ?
C30 C25 P3 . . 112.0(3) ?
C26 C25 H25A . . 107.1 ?
C30 C25 H25A . . 107.1 ?
P3 C25 H25A . . 107.1 ?
C27 C26 C25 . . 110.5(4) ?
C27 C26 H26A . . 109.5 ?
C25 C26 H26A . . 109.5 ?
C27 C26 H26B . . 109.5 ?
C25 C26 H26B . . 109.5 ?
H26A C26 H26B . . 108.1 ?
C28 C27 C26 . . 111.5(4) ?
C28 C27 H27A . . 109.3 ?
C26 C27 H27A . . 109.3 ?
C28 C27 H27B . . 109.3 ?
C26 C27 H27B . . 109.3 ?
H27A C27 H27B . . 108.0 ?
C29 C28 C27 . . 110.7(4) ?
C29 C28 H28A . . 109.5 ?
C27 C28 H28A . . 109.5 ?
C29 C28 H28B . . 109.5 ?
C27 C28 H28B . . 109.5 ?
H28A C28 H28B . . 108.1 ?
C28 C29 C30 . . 111.2(4) ?
C28 C29 H29A . . 109.4 ?
C30 C29 H29A . . 109.4 ?
C28 C29 H29B . . 109.4 ?
C30 C29 H29B . . 109.4 ?
H29A C29 H29B . . 108.0 ?
C29 C30 C25 . . 111.9(4) ?
C29 C30 H30A . . 109.2 ?
C25 C30 H30A . . 109.2 ?
C29 C30 H30B . . 109.2 ?
C25 C30 H30B . . 109.2 ?
H30A C30 H30B . . 107.9 ?
C32 C31 C36 . . 110.3(4) ?
C32 C31 P4 . . 110.7(3) ?
C36 C31 P4 . . 110.1(3) ?
C32 C31 H31A . . 108.5 ?
C36 C31 H31A . . 108.5 ?
P4 C31 H31A . . 108.5 ?
C33 C32 C31 . . 112.9(4) ?
C33 C32 H32A . . 109.0 ?
C31 C32 H32A . . 109.0 ?
C33 C32 H32B . . 109.0 ?
C31 C32 H32B . . 109.0 ?
H32A C32 H32B . . 107.8 ?
C34 C33 C32 . . 113.6(4) ?
C34 C33 H33A . . 108.8 ?
C32 C33 H33A . . 108.8 ?
C34 C33 H33B . . 108.8 ?
C32 C33 H33B . . 108.8 ?
H33A C33 H33B . . 107.7 ?
C33 C34 C35 . . 110.2(4) ?
C33 C34 H34A . . 109.6 ?
C35 C34 H34A . . 109.6 ?
C33 C34 H34B . . 109.6 ?
C35 C34 H34B . . 109.6 ?
H34A C34 H34B . . 108.1 ?
C34 C35 C36 . . 110.8(4) ?
C34 C35 H35A . . 109.5 ?
C36 C35 H35A . . 109.5 ?
C34 C35 H35B . . 109.5 ?
C36 C35 H35B . . 109.5 ?
H35A C35 H35B . . 108.1 ?
C35 C36 C31 . . 113.1(4) ?
C35 C36 H36A . . 109.0 ?
C31 C36 H36A . . 109.0 ?
C35 C36 H36B . . 109.0 ?
C31 C36 H36B . . 109.0 ?
H36A C36 H36B . . 107.8 ?
C42 C37 C38 . . 110.6(4) ?
C42 C37 P4 . . 113.8(3) ?
C38 C37 P4 . . 115.6(3) ?
C42 C37 H37A . . 105.2 ?
C38 C37 H37A . . 105.2 ?
P4 C37 H37A . . 105.2 ?
C39 C38 C37 . . 110.2(4) ?
C39 C38 H38A . . 109.6 ?
C37 C38 H38A . . 109.6 ?
C39 C38 H38B . . 109.6 ?
C37 C38 H38B . . 109.6 ?
H38A C38 H38B . . 108.1 ?
C40 C39 C38 . . 110.9(4) ?
C40 C39 H39A . . 109.5 ?
C38 C39 H39A . . 109.5 ?
C40 C39 H39B . . 109.5 ?
C38 C39 H39B . . 109.5 ?
H39A C39 H39B . . 108.1 ?
C39 C40 C41 . . 110.3(4) ?
C39 C40 H40A . . 109.6 ?
C41 C40 H40A . . 109.6 ?
C39 C40 H40B . . 109.6 ?
C41 C40 H40B . . 109.6 ?
H40A C40 H40B . . 108.1 ?
C40 C41 C42 . . 111.1(4) ?
C40 C41 H41A . . 109.4 ?
C42 C41 H41A . . 109.4 ?
C40 C41 H41B . . 109.4 ?
C42 C41 H41B . . 109.4 ?
H41A C41 H41B . . 108.0 ?
C41 C42 C37 . . 111.6(4) ?
C41 C42 H42A . . 109.3 ?
C37 C42 H42A . . 109.3 ?
C41 C42 H42B . . 109.3 ?
C37 C42 H42B . . 109.3 ?
H42A C42 H42B . . 108.0 ?
H3C O3 H3D . . 102.7 ?
H4D O4 H4C . . 112.1 ?
O1 O5 O6 . . 114.12(14) ?
O6 O5 H5C . . 113.4 ?
O1 O5 H5D . . 105.0 ?
H5C O5 H5D . . 104.2 ?
O5 O6 Cl2 . . 131.45(17) ?
O5 O6 H6C . . 136(6) ?
O5 O6 H6D . . 118(6) ?
Cl2 O6 H6D . . 106(6) ?
H6C O6 H6D . . 106(7) ?
C99 Cl5 H98A . . 103(5) ?
Cl4 C99 Cl5 . . 112.0(8) ?
Cl4 C99 H99A . . 109.2 ?
Cl5 C99 H99A . . 109.2 ?
Cl4 C99 H99B . . 109.2 ?
Cl5 C99 H99B . . 109.2 ?
H99A C99 H99B . . 107.9 ?
H98A C98 Cl5A 2_556 2_556 97(10) ?
H98A C98 Cl5A 2_556 . 124(9) ?
Cl5A C98 Cl5A 2_556 . 109.2(18) ?
H98A C98 H98A 2_556 . 107(10) ?
Cl5A C98 H98A 2_556 . 124(9) ?
Cl5A C98 H98A . . 97(10) ?

loop_
_geom_bond_atom_site_label_1
_geom_bond_atom_site_label_2
_geom_bond_site_symmetry_2
_geom_bond_distance
_geom_bond_publ_flag
Pt1 P1 . 2.2078(12) yes
Pt1 P2 . 2.3151(11) yes
Pt1 P3 . 2.3215(10) yes
Pt1 Cl1 . 2.3563(11) yes
P1 C3 . 1.806(4) ?
P1 C1 . 1.815(4) ?
P1 C5 . 1.820(4) ?
P2 C13 . 1.823(4) ?
P2 C7 . 1.838(4) ?
P2 C2 . 1.849(4) ?
P3 C19 . 1.820(4) ?
P3 C4 . 1.842(4) ?
P3 C25 . 1.847(4) ?
P4 O1 . 1.494(3) ?
P4 C6 . 1.805(4) ?
P4 C31 . 1.820(5) ?
P4 C37 . 1.837(5) ?
Cl2 O6 . 3.170(4) ?
Cl2 C5 . 3.654(4) ?
Cl2 C3 . 3.755(4) ?
O1 O5 . 2.740(4) ?
C1 C2 . 1.539(5) ?
C1 H1B . 0.9900 ?
C1 H1C . 0.9900 ?
C2 H2A . 0.9900 ?
C2 H2B . 0.9900 ?
C3 C4 . 1.537(5) ?
C3 H3A . 0.9900 ?
C3 H3B . 0.9900 ?
C4 H4A . 0.9900 ?
C4 H4B . 0.9900 ?
C5 C6 . 1.532(5) ?
C5 H5A . 0.9900 ?
C5 H5B . 0.9900 ?
C6 H6A . 0.9900 ?
C6 H6B . 0.9900 ?
C7 C8 . 1.520(6) ?
C7 C12 . 1.523(6) ?
C7 H7A . 1.0000 ?
C8 C9 . 1.545(5) ?
C8 H8A . 0.9900 ?
C8 H8B . 0.9900 ?
C9 C10 . 1.517(6) ?
C9 H9A . 0.9900 ?
C9 H9B . 0.9900 ?
C10 C11 . 1.526(6) ?
C10 H10A . 0.9900 ?
C10 H10B . 0.9900 ?
C11 C12 . 1.516(5) ?
C11 H11A . 0.9900 ?
C11 H11B . 0.9900 ?
C12 H12A . 0.9900 ?
C12 H12B . 0.9900 ?
C13 C18 . 1.534(5) ?
C13 C14 . 1.535(5) ?
C13 H13A . 1.0000 ?
C14 C15 . 1.530(6) ?
C14 H14A . 0.9900 ?
C14 H14B . 0.9900 ?
C15 C16 . 1.515(6) ?
C15 H15A . 0.9900 ?
C15 H15B . 0.9900 ?
C16 C17 . 1.536(6) ?
C16 H16A . 0.9900 ?
C16 H16B . 0.9900 ?
C17 C18 . 1.519(6) ?
C17 H17A . 0.9900 ?
C17 H17B . 0.9900 ?
C18 H18A . 0.9900 ?
C18 H18B . 0.9900 ?
C19 C20 . 1.535(5) ?
C19 C24 . 1.542(6) ?
C19 H19A . 1.0000 ?
C20 C21 . 1.521(5) ?
C20 H20A . 0.9900 ?
C20 H20B . 0.9900 ?
C21 C22 . 1.510(6) ?
C21 H21A . 0.9900 ?
C21 H21B . 0.9900 ?
C22 C23 . 1.519(6) ?
C22 H22A . 0.9900 ?
C22 H22B . 0.9900 ?
C23 C24 . 1.532(5) ?
C23 H23A . 0.9900 ?
C23 H23B . 0.9900 ?
C24 H24A . 0.9900 ?
C24 H24B . 0.9900 ?
C25 C26 . 1.536(5) ?
C25 C30 . 1.536(5) ?
C25 H25A . 1.0000 ?
C26 C27 . 1.523(6) ?
C26 H26A . 0.9900 ?
C26 H26B . 0.9900 ?
C27 C28 . 1.514(6) ?
C27 H27A . 0.9900 ?
C27 H27B . 0.9900 ?
C28 C29 . 1.513(5) ?
C28 H28A . 0.9900 ?
C28 H28B . 0.9900 ?
C29 C30 . 1.527(5) ?
C29 H29A . 0.9900 ?
C29 H29B . 0.9900 ?
C30 H30A . 0.9900 ?
C30 H30B . 0.9900 ?
C31 C32 . 1.538(6) ?
C31 C36 . 1.540(6) ?
C31 H31A . 1.0000 ?
C32 C33 . 1.520(6) ?
C32 H32A . 0.9900 ?
C32 H32B . 0.9900 ?
C33 C34 . 1.516(6) ?
C33 H33A . 0.9900 ?
C33 H33B . 0.9900 ?
C34 C35 . 1.517(6) ?
C34 H34A . 0.9900 ?
C34 H34B . 0.9900 ?
C35 C36 . 1.525(6) ?
C35 H35A . 0.9900 ?
C35 H35B . 0.9900 ?
C36 H36A . 0.9900 ?
C36 H36B . 0.9900 ?
C37 C42 . 1.521(6) ?
C37 C38 . 1.532(6) ?
C37 H37A . 1.0000 ?
C38 C39 . 1.531(6) ?
C38 H38A . 0.9900 ?
C38 H38B . 0.9900 ?
C39 C40 . 1.503(6) ?
C39 H39A . 0.9900 ?
C39 H39B . 0.9900 ?
C40 C41 . 1.520(6) ?
C40 H40A . 0.9900 ?
C40 H40B . 0.9900 ?
C41 C42 . 1.520(6) ?
C41 H41A . 0.9900 ?
C41 H41B . 0.9900 ?
C42 H42A . 0.9900 ?
C42 H42B . 0.9900 ?
O3 H3C . 0.8017 ?
O3 H3D . 0.8847 ?
O4 H4D . 0.9154 ?
O4 H4C . 0.7198 ?
O5 O6 . 2.746(5) ?
O5 H5C . 0.7892 ?
O5 H5D . 0.8623 ?
O6 H6C . 0.80(4) ?
O6 H6D . 0.81(7) ?
Cl4 C99 . 1.750(9) ?
Cl5 C99 . 1.790(10) ?
Cl5 H98A . 1.51(14) ?
C99 H99A . 0.9900 ?
C99 H99B . 0.9900 ?
C98 H98A 2_556 0.989(10) ?
C98 Cl5A 2_556 1.732(19) ?
C98 Cl5A . 1.732(19) ?
C98 H98A . 0.989(10) ?

loop_
_geom_hbond_atom_site_label_D
_geom_hbond_atom_site_label_H
_geom_hbond_atom_site_label_A
_geom_hbond_site_symmetry_A
_geom_hbond_distance_DH
_geom_hbond_distance_HA
_geom_hbond_distance_DA
_geom_hbond_angle_DHA
O3 H3C Cl2 5_667 0.799 2.504 3.300(3) 174.69
O3 H3D Cl2 . 0.88 2.43 3.290(4) 166.0
O4 H4C O3 . 0.73 2.16 2.866(4) 164.9
O4 H4D O5 2_656 0.924 1.82 2.730(4) 174.18
O5 H5C O1 . 0.80 1.94 2.740(4) 178.7
O5 H5D O6 . 0.870 1.916 2.746(5) 158.99
O6 H6C Cl2 . 0.80(4) 2.43(4) 3.170(4) 155(8)
O6 H6D Cl2 2_656 0.81(7) 2.40(7) 3.200(4) 175(9)
C3 H3A Cl2 . 0.99 2.92 3.755(4) 142.3
C5 H5B Cl2 . 0.99 2.72 3.655(4) 157.3
